data_4077847
loop_
_publ_author_name
'Adams, Richard D.'
'Fang, Fang'
'Zhang, Qiang'
'Hall, Michael B.'
'Trufan, Eszter'

_publ_section_title
;
 \a-Cleavage of Phenyl Groups from GePh3Ligands in Iridium Carbonyl
 Cluster Complexes. A Mechanism and Its Role in the Synthesis of Bridging
 Germylene Ligands
;
_journal_issue 7
_journal_name_full Organometallics
_journal_page_first 2621
_journal_paper_doi 10.1021/om2007002
_journal_volume 31
_journal_year 2012
_chemical_formula_sum 'C96 H65 Ge5 Ir3 O7'
_chemical_formula_weight 2270.03
_chemical_name_systematic
; 
 ? 
;
_space_group_IT_number 2
_symmetry_cell_setting triclinic
_symmetry_space_group_name_Hall '-P 1'
_symmetry_space_group_name_H-M 'P -1'
_atom_sites_solution_hydrogens geom
_atom_sites_solution_primary direct
_atom_sites_solution_secondary difmap
_audit_creation_method SHELXL-97
_cell_angle_alpha 86.979(2)
_cell_angle_beta 85.865(2)
_cell_angle_gamma 80.614(2)
_cell_formula_units_Z 2
_cell_length_a 10.3576(11)
_cell_length_b 14.9377(16)
_cell_length_c 29.463(3)
_cell_measurement_reflns_used 6466
_cell_measurement_temperature 294(2)
_cell_measurement_theta_max 28.21
_cell_measurement_theta_min 2.18
_cell_volume 4481.9(8)
_computing_cell_refinement 'SAINT+  V6.45 (Bruker, 2003)'
_computing_data_collection 'SMART V5.632 (Bruker, 2005)'
_computing_data_reduction 'SAINT+  V6.45'
_computing_molecular_graphics 'SHELXTL V6.1 (Sheldrick, 2000)'
_computing_publication_material 'SHELXTL V6.1'
_computing_structure_refinement 'SHELXL-97 (Sheldrick, 1997)'
_computing_structure_solution 'SHELXS-97 (Sheldrick, 1990)'
_diffrn_ambient_temperature 294(2)
_diffrn_measured_fraction_theta_full 0.999
_diffrn_measured_fraction_theta_max 0.999
_diffrn_measurement_device_type 'Bruker SMART APEX CCD diffractometer'
_diffrn_measurement_method 'omega scans'
_diffrn_radiation_monochromator graphite
_diffrn_radiation_source 'fine-focus sealed tube'
_diffrn_radiation_type MoK\a
_diffrn_radiation_wavelength 0.71073
_diffrn_reflns_av_R_equivalents 0.0543
_diffrn_reflns_av_sigmaI/netI 0.0558
_diffrn_reflns_limit_h_max 12
_diffrn_reflns_limit_h_min -12
_diffrn_reflns_limit_k_max 17
_diffrn_reflns_limit_k_min -17
_diffrn_reflns_limit_l_max 35
_diffrn_reflns_limit_l_min -35
_diffrn_reflns_number 54507
_diffrn_reflns_theta_full 25.03
_diffrn_reflns_theta_max 25.03
_diffrn_reflns_theta_min 1.52
_diffrn_standards_decay_% <1
_exptl_absorpt_coefficient_mu 6.139
_exptl_absorpt_correction_T_max 1.000
_exptl_absorpt_correction_T_min 0.672
_exptl_absorpt_correction_type multi-scan
_exptl_absorpt_process_details '(SADABS, Bruker, 1997)'
_exptl_crystal_colour orange
_exptl_crystal_density_diffrn 1.682
_exptl_crystal_density_method 'not measured'
_exptl_crystal_description needle
_exptl_crystal_F_000 2176
_exptl_crystal_size_max 0.60
_exptl_crystal_size_mid 0.40
_exptl_crystal_size_min 0.20
_refine_diff_density_max 3.191
_refine_diff_density_min -2.348
_refine_diff_density_rms 0.186
_refine_ls_extinction_method none
_refine_ls_goodness_of_fit_ref 0.963
_refine_ls_hydrogen_treatment constr
_refine_ls_matrix_type full
_refine_ls_number_parameters 877
_refine_ls_number_reflns 15819
_refine_ls_number_restraints 6
_refine_ls_restrained_S_all 0.963
_refine_ls_R_factor_all 0.0823
_refine_ls_R_factor_gt 0.0620
_refine_ls_shift/su_max 0.001
_refine_ls_shift/su_mean 0.000
_refine_ls_structure_factor_coef Fsqd
_refine_ls_weighting_details 'calc w=1/[\s^2^(Fo^2^)+(0.1491P)^2^+43.2381P] where P=(Fo^2^+2Fc^2^)/3'
_refine_ls_weighting_scheme calc
_refine_ls_wR_factor_gt 0.2019
_refine_ls_wR_factor_ref 0.2206
_reflns_number_gt 12155
_reflns_number_total 15819
_reflns_threshold_expression >2sigma(I)
_cod_data_source_file om2007002_si_002.cif
_cod_data_source_block 5
_cod_depositor_comments
;
The following automatic conversions were performed:

'_symmetry_cell_setting' value 'Triclinic' changed to 'triclinic'
according to /home/saulius/struct/CIF-dictionaries/cif_core.dic
dictionary named 'cif_core.dic' version 2.4.1 from 2010-06-29.

Automatic conversion script
Id: cif_fix_values 1715 2011-07-08 13:25:40Z adriana 
;
_cod_original_cell_volume 4481.8(8)
_cod_original_sg_symbol_H-M P-1
_cod_database_code 4077847

loop_
_symmetry_equiv_pos_as_xyz
'x, y, z'
'-x, -y, -z'

loop_
_atom_site_label
_atom_site_type_symbol
_atom_site_fract_x
_atom_site_fract_y
_atom_site_fract_z
_atom_site_U_iso_or_equiv
_atom_site_adp_type
_atom_site_occupancy
_atom_site_symmetry_multiplicity
_atom_site_calc_flag
_atom_site_refinement_flags
Ir1 Ir 0.75764(5) -0.07614(3) 0.230022(18) 0.03911(16) Uani 1 1 d .
Ir2 Ir 0.74470(5) 0.01904(3) 0.309337(18) 0.04031(16) Uani 1 1 d .
Ir3 Ir 0.87139(5) 0.08881(3) 0.225814(18) 0.03855(15) Uani 1 1 d .
Ge1 Ge 0.71023(13) -0.21965(9) 0.19880(5) 0.0441(3) Uani 1 1 d .
Ge2 Ge 0.65720(14) 0.00290(10) 0.39074(5) 0.0488(4) Uani 1 1 d .
Ge3 Ge 0.98238(13) 0.19963(9) 0.17452(5) 0.0461(3) Uani 1 1 d .
Ge4 Ge 0.86815(13) -0.01299(9) 0.15953(5) 0.0433(3) Uani 1 1 d .
Ge5 Ge 0.82434(14) 0.16902(9) 0.30021(5) 0.0459(3) Uani 1 1 d .
O1 O 0.6774(11) -0.1737(8) 0.3173(3) 0.064(3) Uani 1 1 d .
O11 O 1.0203(10) -0.1854(8) 0.2530(4) 0.072(3) Uani 1 1 d .
O12 O 0.4795(10) 0.0042(9) 0.2072(4) 0.081(4) Uani 1 1 d .
O21 O 0.9987(11) -0.0779(8) 0.3439(4) 0.074(3) Uani 1 1 d .
O22 O 0.4751(10) 0.1292(7) 0.2940(4) 0.068(3) Uani 1 1 d .
O31 O 1.1448(10) 0.0113(7) 0.2526(4) 0.065(3) Uani 1 1 d .
O32 O 0.6090(9) 0.2006(7) 0.2018(4) 0.064(3) Uani 1 1 d .
C1 C 0.7008(12) -0.1124(8) 0.2984(5) 0.049(4) Uani 1 1 d .
C11 C 0.9230(15) -0.1432(10) 0.2416(5) 0.050(4) Uani 1 1 d .
C12 C 0.5770(13) -0.0197(9) 0.2163(4) 0.041(3) Uani 1 1 d U
C21 C 0.9020(12) -0.0387(9) 0.3305(5) 0.045(2) Uani 1 1 d .
C22 C 0.5724(12) 0.0877(9) 0.3004(5) 0.045(2) Uani 1 1 d .
C31 C 1.0329(13) 0.0405(8) 0.2413(5) 0.048(2) Uani 1 1 d .
C32 C 0.7072(14) 0.1580(8) 0.2100(5) 0.048(2) Uani 1 1 d .
C33 C 0.5435(13) -0.2560(10) 0.2227(5) 0.054(4) Uani 1 1 d .
C34 C 0.4515(14) -0.2134(12) 0.2537(6) 0.068(5) Uani 1 1 d .
H34 H 0.4650 -0.1594 0.2654 0.082 Uiso 1 1 calc R
C35 C 0.3379(16) -0.2491(15) 0.2679(7) 0.089(6) Uani 1 1 d .
H35 H 0.2794 -0.2207 0.2901 0.107 Uiso 1 1 calc R
C36 C 0.3127(17) -0.3256(13) 0.2493(7) 0.079(5) Uani 1 1 d .
H36 H 0.2340 -0.3467 0.2569 0.095 Uiso 1 1 calc R
C37 C 0.4032(14) -0.3703(12) 0.2196(7) 0.073(5) Uani 1 1 d .
H37 H 0.3907 -0.4256 0.2091 0.088 Uiso 1 1 calc R
C38 C 0.5121(14) -0.3348(8) 0.2052(6) 0.059(4) Uani 1 1 d .
H38 H 0.5687 -0.3640 0.1827 0.071 Uiso 1 1 calc R
C39 C 0.8436(14) -0.3236(10) 0.2142(6) 0.055(4) Uani 1 1 d .
C40 C 0.8211(18) -0.3779(12) 0.2519(7) 0.075(5) Uani 1 1 d .
H40 H 0.7441 -0.3668 0.2704 0.090 Uiso 1 1 calc R
C41 C 0.921(2) -0.4516(14) 0.2613(9) 0.099(7) Uani 1 1 d .
H41 H 0.9053 -0.4900 0.2863 0.118 Uiso 1 1 calc R
C42 C 1.035(2) -0.4705(15) 0.2371(10) 0.099(7) Uani 1 1 d .
H42 H 1.0977 -0.5201 0.2449 0.119 Uiso 1 1 calc R
C43 C 1.0572(18) -0.4143(13) 0.2007(9) 0.095(7) Uani 1 1 d .
H43 H 1.1363 -0.4251 0.1832 0.114 Uiso 1 1 calc R
C44 C 0.9636(15) -0.3408(12) 0.1889(6) 0.070(5) Uani 1 1 d .
H44 H 0.9809 -0.3027 0.1640 0.084 Uiso 1 1 calc R
C45 C 0.6909(13) -0.2179(9) 0.1326(5) 0.049(3) Uani 1 1 d .
C46 C 0.7513(17) -0.2890(11) 0.1073(6) 0.067(4) Uani 1 1 d .
H46 H 0.8115 -0.3346 0.1203 0.080 Uiso 1 1 calc R
C47 C 0.722(2) -0.2930(13) 0.0615(7) 0.092(6) Uani 1 1 d .
H47 H 0.7592 -0.3422 0.0443 0.110 Uiso 1 1 calc R
C48 C 0.637(2) -0.2224(16) 0.0426(7) 0.094(6) Uani 1 1 d .
H48 H 0.6178 -0.2239 0.0123 0.112 Uiso 1 1 calc R
C49 C 0.582(2) -0.1522(15) 0.0671(6) 0.087(6) Uani 1 1 d .
H49 H 0.5265 -0.1043 0.0536 0.104 Uiso 1 1 calc R
C50 C 0.6052(16) -0.1500(12) 0.1120(6) 0.068(5) Uani 1 1 d .
H50 H 0.5627 -0.1019 0.1291 0.082 Uiso 1 1 calc R
C51 C 0.4919(14) -0.0478(11) 0.3963(5) 0.058(4) Uani 1 1 d .
C52 C 0.4480(19) -0.0777(16) 0.4389(6) 0.091(7) Uani 1 1 d .
H52 H 0.4969 -0.0736 0.4638 0.109 Uiso 1 1 calc R
C53 C 0.338(2) -0.1121(16) 0.4452(7) 0.099(7) Uani 1 1 d .
H53 H 0.3132 -0.1346 0.4740 0.119 Uiso 1 1 calc R
C54 C 0.2572(19) -0.1151(14) 0.4095(7) 0.086(6) Uani 1 1 d .
H54 H 0.1767 -0.1351 0.4147 0.103 Uiso 1 1 calc R
C55 C 0.3000(16) -0.0880(13) 0.3669(7) 0.074(5) Uani 1 1 d .
H55 H 0.2500 -0.0917 0.3422 0.089 Uiso 1 1 calc R
C56 C 0.4168(15) -0.0553(11) 0.3603(6) 0.062(4) Uani 1 1 d .
H56 H 0.4457 -0.0379 0.3310 0.074 Uiso 1 1 calc R
C57 C 0.7764(11) -0.0780(7) 0.4294(4) 0.060(4) Uani 1 1 d G
C58 C 0.8343(15) -0.0451(7) 0.4649(5) 0.110(8) Uani 1 1 d G
H58 H 0.8192 0.0168 0.4700 0.132 Uiso 1 1 calc R
C59 C 0.9147(16) -0.1046(11) 0.4926(5) 0.134(11) Uani 1 1 d G
H59 H 0.9534 -0.0825 0.5164 0.161 Uiso 1 1 calc R
C60 C 0.9373(14) -0.1970(10) 0.4849(5) 0.111(8) Uani 1 1 d G
H60 H 0.9911 -0.2368 0.5035 0.133 Uiso 1 1 calc R
C61 C 0.8794(16) -0.2299(6) 0.4495(6) 0.114(8) Uani 1 1 d G
H61 H 0.8945 -0.2918 0.4444 0.136 Uiso 1 1 calc R
C62 C 0.7990(14) -0.1704(8) 0.4218(5) 0.109(8) Uani 1 1 d G
H62 H 0.7603 -0.1925 0.3980 0.130 Uiso 1 1 calc R
C63 C 0.6195(15) 0.1189(10) 0.4212(5) 0.056(4) Uani 1 1 d .
C64 C 0.7186(17) 0.1694(11) 0.4263(5) 0.062(4) Uani 1 1 d .
H64 H 0.8035 0.1478 0.4150 0.075 Uiso 1 1 calc R
C65 C 0.694(2) 0.2487(13) 0.4471(7) 0.082(5) Uani 1 1 d .
H65 H 0.7623 0.2803 0.4510 0.098 Uiso 1 1 calc R
C66 C 0.568(2) 0.2840(14) 0.4630(8) 0.099(7) Uani 1 1 d .
H66 H 0.5514 0.3398 0.4766 0.118 Uiso 1 1 calc R
C67 C 0.471(2) 0.2373(17) 0.4585(8) 0.103(7) Uani 1 1 d .
H67 H 0.3862 0.2611 0.4690 0.124 Uiso 1 1 calc R
C68 C 0.4954(16) 0.1518(13) 0.4380(6) 0.073(5) Uani 1 1 d .
H68 H 0.4277 0.1185 0.4361 0.087 Uiso 1 1 calc R
C69 C 1.0827(17) 0.1448(11) 0.1208(6) 0.063(4) Uani 1 1 d .
C70 C 1.1876(18) 0.0773(13) 0.1249(8) 0.088(6) Uani 1 1 d .
H70 H 1.2088 0.0527 0.1536 0.106 Uiso 1 1 calc R
C71 C 1.261(3) 0.0456(17) 0.0873(12) 0.142(13) Uani 1 1 d .
H71 H 1.3301 -0.0022 0.0907 0.170 Uiso 1 1 calc R
C72 C 1.238(3) 0.081(2) 0.0454(11) 0.125(11) Uani 1 1 d .
H72 H 1.2921 0.0599 0.0205 0.150 Uiso 1 1 calc R
C73 C 1.136(3) 0.148(2) 0.0396(8) 0.119(10) Uani 1 1 d .
H73 H 1.1174 0.1716 0.0105 0.143 Uiso 1 1 calc R
C74 C 1.0570(19) 0.1820(17) 0.0775(7) 0.095(6) Uani 1 1 d .
H74 H 0.9877 0.2293 0.0737 0.114 Uiso 1 1 calc R
C75 C 1.1215(13) 0.2536(11) 0.2005(6) 0.057(4) Uani 1 1 d .
C76 C 1.2104(18) 0.2890(18) 0.1695(7) 0.106(8) Uani 1 1 d .
H76 H 1.1988 0.2885 0.1385 0.128 Uiso 1 1 calc R
C77 C 1.315(2) 0.325(2) 0.1833(10) 0.132(11) Uani 1 1 d .
H77 H 1.3761 0.3443 0.1622 0.158 Uiso 1 1 calc R
C78 C 1.3253(17) 0.3301(14) 0.2286(9) 0.088(6) Uani 1 1 d .
H78 H 1.3911 0.3580 0.2389 0.106 Uiso 1 1 calc R
C79 C 1.242(2) 0.2956(15) 0.2584(8) 0.094(6) Uani 1 1 d .
H79 H 1.2532 0.2967 0.2894 0.113 Uiso 1 1 calc R
C80 C 1.136(2) 0.2576(12) 0.2446(7) 0.079(5) Uani 1 1 d .
H80 H 1.0779 0.2354 0.2661 0.094 Uiso 1 1 calc R
C81 C 0.8605(14) 0.3028(10) 0.1512(5) 0.058(4) Uani 1 1 d .
C82 C 0.7627(18) 0.2924(12) 0.1226(6) 0.074(5) Uani 1 1 d .
H82 H 0.7536 0.2349 0.1140 0.089 Uiso 1 1 calc R
C83 C 0.680(2) 0.3678(14) 0.1073(8) 0.097(7) Uani 1 1 d .
H83 H 0.6135 0.3601 0.0889 0.117 Uiso 1 1 calc R
C84 C 0.692(2) 0.4521(14) 0.1182(9) 0.111(8) Uani 1 1 d .
H84 H 0.6388 0.5021 0.1057 0.134 Uiso 1 1 calc R
C85 C 0.786(2) 0.4646(13) 0.1485(8) 0.097(7) Uani 1 1 d .
H85 H 0.7907 0.5220 0.1582 0.117 Uiso 1 1 calc R
C86 C 0.8687(17) 0.3902(12) 0.1632(6) 0.072(5) Uani 1 1 d .
H86 H 0.9337 0.3983 0.1821 0.086 Uiso 1 1 calc R
C87 C 1.0152(15) -0.1005(12) 0.1353(5) 0.062(4) Uani 1 1 d .
C88 C 0.9999(18) -0.1460(10) 0.0978(6) 0.066(4) Uani 1 1 d .
H88 H 0.9214 -0.1339 0.0835 0.079 Uiso 1 1 calc R
C89 C 1.102(2) -0.2108(13) 0.0805(7) 0.084(6) Uani 1 1 d .
H89 H 1.0918 -0.2411 0.0545 0.101 Uiso 1 1 calc R
C90 C 1.217(2) -0.2296(14) 0.1025(8) 0.092(7) Uani 1 1 d .
H90 H 1.2857 -0.2721 0.0907 0.111 Uiso 1 1 calc R
C91 C 1.2330(18) -0.1894(14) 0.1394(7) 0.082(5) Uani 1 1 d .
H91 H 1.3098 -0.2046 0.1545 0.099 Uiso 1 1 calc R
C92 C 1.1306(16) -0.1219(11) 0.1561(6) 0.065(4) Uani 1 1 d .
H92 H 1.1423 -0.0914 0.1818 0.078 Uiso 1 1 calc R
C93 C 0.7757(15) 0.0401(10) 0.1061(5) 0.055(4) Uani 1 1 d .
C94 C 0.851(2) 0.0467(12) 0.0659(5) 0.073(5) Uani 1 1 d .
H94 H 0.9391 0.0203 0.0634 0.088 Uiso 1 1 calc R
C95 C 0.789(3) 0.0956(15) 0.0286(7) 0.097(7) Uani 1 1 d .
H95 H 0.8384 0.1026 0.0013 0.116 Uiso 1 1 calc R
C96 C 0.659(3) 0.1329(16) 0.0315(8) 0.101(7) Uani 1 1 d .
H96 H 0.6201 0.1642 0.0066 0.122 Uiso 1 1 calc R
C97 C 0.5884(19) 0.1236(13) 0.0707(8) 0.082(6) Uani 1 1 d .
H97 H 0.4998 0.1481 0.0726 0.098 Uiso 1 1 calc R
C98 C 0.6438(18) 0.0782(13) 0.1091(6) 0.073(5) Uani 1 1 d .
H98 H 0.5932 0.0735 0.1363 0.088 Uiso 1 1 calc R
C99 C 0.9590(15) 0.1987(10) 0.3387(5) 0.057(4) Uani 1 1 d .
C100 C 1.0634(16) 0.1385(12) 0.3507(7) 0.072(5) Uani 1 1 d .
H100 H 1.0719 0.0793 0.3411 0.087 Uiso 1 1 calc R
C101 C 1.1585(19) 0.1605(13) 0.3766(6) 0.078(5) Uani 1 1 d .
H101 H 1.2307 0.1179 0.3838 0.094 Uiso 1 1 calc R
C102 C 1.143(2) 0.2465(15) 0.3912(8) 0.098(7) Uani 1 1 d .
H102 H 1.2068 0.2636 0.4082 0.118 Uiso 1 1 calc R
C103 C 1.035(2) 0.3085(14) 0.3812(8) 0.101(7) Uani 1 1 d .
H103 H 1.0227 0.3659 0.3932 0.121 Uiso 1 1 calc R
C104 C 0.9428(18) 0.2870(11) 0.3538(7) 0.077(5) Uani 1 1 d .
H104 H 0.8721 0.3302 0.3455 0.093 Uiso 1 1 calc R
C105 C 0.6922(15) 0.2793(9) 0.3007(5) 0.055(4) Uani 1 1 d .
C106 C 0.7085(17) 0.3473(11) 0.2682(6) 0.066(4) Uani 1 1 d .
H106 H 0.7753 0.3366 0.2454 0.080 Uiso 1 1 calc R
C107 C 0.627(2) 0.4313(12) 0.2687(8) 0.089(6) Uani 1 1 d .
H107 H 0.6422 0.4773 0.2474 0.106 Uiso 1 1 calc R
C108 C 0.523(2) 0.4453(13) 0.3019(8) 0.085(6) Uani 1 1 d .
H108 H 0.4669 0.5007 0.3030 0.102 Uiso 1 1 calc R
C109 C 0.5053(19) 0.3762(13) 0.3322(7) 0.080(5) Uani 1 1 d .
H109 H 0.4341 0.3840 0.3535 0.095 Uiso 1 1 calc R
C110 C 0.5915(16) 0.2926(12) 0.3324(6) 0.067(4) Uani 1 1 d .
H110 H 0.5789 0.2472 0.3543 0.081 Uiso 1 1 calc R
C1S C 0.0523 0.5063 0.0158 0.329 Uiso 1 1 d .
C2S C 0.1502 0.4932 0.0490 0.350 Uiso 1 1 d .
C3S C 0.2954 0.5050 0.0529 0.394 Uiso 1 1 d .
C4S C 0.4192 0.3674 0.6131 0.339 Uiso 1 1 d .
C5S C 0.3045 0.4278 0.6087 0.334 Uiso 1 1 d .
C6S C 0.3010 0.4568 0.5601 0.303 Uiso 1 1 d .
C7S C 0.2461 0.4894 0.5180 0.285 Uiso 1 1 d .
C8S C 0.2228 0.5139 0.4695 0.345 Uiso 1 1 d .
C9S C 0.2101 0.5568 0.4227 0.307 Uiso 1 1 d .
C10S C 0.1616 0.5799 0.3770 0.364 Uiso 1 1 d .
C11S C 0.0970 0.6573 0.3579 0.565 Uiso 1 1 d .

loop_
_atom_site_aniso_label
_atom_site_aniso_U_11
_atom_site_aniso_U_22
_atom_site_aniso_U_33
_atom_site_aniso_U_23
_atom_site_aniso_U_13
_atom_site_aniso_U_12
Ir1 0.0323(3) 0.0334(3) 0.0525(3) -0.0048(2) -0.0048(2) -0.00601(19)
Ir2 0.0345(3) 0.0381(3) 0.0487(3) -0.0034(2) -0.0061(2) -0.0049(2)
Ir3 0.0326(3) 0.0325(3) 0.0514(3) -0.0036(2) -0.0058(2) -0.00576(19)
Ge1 0.0387(7) 0.0346(7) 0.0608(9) -0.0063(6) -0.0052(6) -0.0088(6)
Ge2 0.0434(8) 0.0543(9) 0.0494(8) -0.0037(7) -0.0073(6) -0.0073(6)
Ge3 0.0417(7) 0.0385(7) 0.0603(9) -0.0011(6) -0.0050(6) -0.0121(6)
Ge4 0.0384(7) 0.0398(7) 0.0527(8) -0.0074(6) -0.0052(6) -0.0067(6)
Ge5 0.0460(8) 0.0380(7) 0.0542(8) -0.0075(6) -0.0054(6) -0.0055(6)
O1 0.069(7) 0.090(8) 0.043(5) -0.018(5) 0.009(5) -0.037(6)
O11 0.035(5) 0.071(8) 0.108(9) -0.008(7) -0.021(6) 0.002(5)
O12 0.032(5) 0.109(10) 0.101(9) -0.012(8) -0.027(6) -0.001(6)
O21 0.050(6) 0.067(7) 0.101(9) 0.006(6) -0.013(6) 0.002(5)
O22 0.039(5) 0.063(7) 0.093(8) 0.004(6) -0.009(5) 0.018(5)
O31 0.044(6) 0.063(7) 0.085(8) -0.006(6) -0.010(5) 0.004(5)
O32 0.039(5) 0.054(6) 0.092(8) -0.006(6) -0.007(5) 0.014(5)
C1 0.035(6) 0.031(7) 0.081(10) 0.026(7) 0.004(6) -0.019(5)
C11 0.056(9) 0.046(8) 0.056(8) -0.011(6) 0.011(7) -0.032(7)
C12 0.041(3) 0.042(3) 0.041(3) -0.0014(10) -0.0033(10) -0.0062(11)
C21 0.030(4) 0.034(5) 0.070(6) 0.002(4) -0.003(4) 0.000(4)
C22 0.030(4) 0.034(5) 0.070(6) 0.002(4) -0.003(4) 0.000(4)
C31 0.049(6) 0.018(4) 0.071(7) 0.001(4) 0.010(5) 0.003(4)
C32 0.049(6) 0.018(4) 0.071(7) 0.001(4) 0.010(5) 0.003(4)
C33 0.035(7) 0.057(9) 0.068(9) 0.016(7) -0.016(6) -0.002(6)
C34 0.046(8) 0.080(11) 0.090(12) -0.041(9) 0.012(8) -0.039(8)
C35 0.046(9) 0.115(16) 0.114(16) -0.047(13) 0.028(9) -0.035(10)
C36 0.054(10) 0.072(12) 0.114(15) 0.007(11) -0.018(10) -0.017(9)
C37 0.034(7) 0.059(10) 0.129(16) -0.001(10) -0.010(9) -0.014(7)
C38 0.049(8) 0.021(6) 0.103(12) -0.009(7) -0.005(8) 0.004(6)
C39 0.047(8) 0.041(8) 0.080(11) -0.011(7) -0.013(7) -0.012(6)
C40 0.062(10) 0.073(12) 0.090(13) 0.009(10) -0.019(9) -0.007(9)
C41 0.089(15) 0.071(13) 0.14(2) 0.020(13) -0.046(14) -0.012(11)
C42 0.057(12) 0.072(14) 0.17(2) -0.011(15) -0.040(13) -0.001(10)
C43 0.056(11) 0.059(12) 0.17(2) -0.042(13) -0.013(12) 0.010(9)
C44 0.049(9) 0.069(11) 0.094(13) -0.024(9) -0.005(8) -0.010(8)
C45 0.048(8) 0.036(7) 0.068(9) -0.006(6) -0.006(7) -0.016(6)
C46 0.079(11) 0.049(9) 0.070(10) -0.024(8) -0.007(9) 0.006(8)
C47 0.120(17) 0.065(12) 0.084(14) -0.033(10) 0.000(12) 0.009(12)
C48 0.103(16) 0.111(18) 0.068(12) -0.027(12) -0.010(11) -0.010(14)
C49 0.090(14) 0.097(15) 0.068(12) -0.013(11) -0.022(10) 0.013(11)
C50 0.058(9) 0.068(11) 0.077(11) -0.026(9) -0.014(8) 0.008(8)
C51 0.048(8) 0.079(11) 0.053(8) 0.001(8) -0.009(7) -0.028(8)
C52 0.076(12) 0.15(2) 0.056(10) 0.018(11) -0.009(9) -0.058(13)
C53 0.096(16) 0.122(19) 0.079(14) 0.015(13) 0.015(12) -0.032(14)
C54 0.065(11) 0.097(15) 0.095(15) 0.005(12) 0.014(10) -0.020(10)
C55 0.048(9) 0.086(13) 0.092(13) 0.003(10) -0.005(8) -0.022(9)
C56 0.051(8) 0.074(11) 0.063(10) -0.012(8) 0.004(7) -0.016(8)
C57 0.039(7) 0.070(10) 0.069(10) 0.007(8) -0.017(7) -0.003(7)
C58 0.129(19) 0.089(15) 0.115(17) -0.006(13) -0.078(16) 0.003(14)
C59 0.16(3) 0.11(2) 0.13(2) 0.015(16) -0.11(2) 0.002(18)
C60 0.085(14) 0.111(19) 0.13(2) 0.053(16) -0.051(14) -0.002(13)
C61 0.13(2) 0.091(17) 0.120(19) 0.015(14) -0.052(17) -0.008(15)
C62 0.125(19) 0.046(11) 0.16(2) 0.006(12) -0.043(17) -0.014(11)
C63 0.065(9) 0.051(8) 0.051(8) -0.003(7) -0.015(7) -0.003(7)
C64 0.075(11) 0.053(9) 0.060(9) -0.011(7) 0.001(8) -0.016(8)
C65 0.092(14) 0.070(12) 0.084(13) -0.012(10) -0.008(11) -0.011(10)
C66 0.116(18) 0.062(12) 0.116(17) -0.045(12) -0.012(14) 0.005(12)
C67 0.086(15) 0.110(18) 0.103(16) -0.037(14) 0.008(12) 0.017(13)
C68 0.051(9) 0.081(12) 0.084(12) -0.012(10) -0.007(8) -0.004(8)
C69 0.076(11) 0.059(10) 0.064(10) -0.013(8) 0.017(8) -0.042(9)
C70 0.068(11) 0.069(12) 0.120(16) -0.018(11) 0.047(11) -0.011(9)
C71 0.15(3) 0.069(15) 0.19(3) -0.005(18) 0.10(2) -0.028(15)
C72 0.14(2) 0.11(2) 0.15(3) -0.069(19) 0.06(2) -0.072(19)
C73 0.099(18) 0.20(3) 0.070(14) -0.021(17) 0.018(13) -0.06(2)
C74 0.064(12) 0.131(19) 0.098(16) -0.009(14) -0.010(11) -0.036(12)
C75 0.032(7) 0.064(10) 0.077(11) -0.009(8) 0.001(7) -0.016(6)
C76 0.055(11) 0.19(3) 0.086(14) -0.018(15) 0.007(10) -0.055(14)
C77 0.097(17) 0.20(3) 0.13(2) -0.01(2) -0.006(15) -0.10(2)
C78 0.045(9) 0.087(14) 0.138(19) 0.000(13) -0.025(11) -0.022(9)
C79 0.084(14) 0.105(16) 0.104(16) 0.006(13) -0.043(12) -0.032(12)
C80 0.091(13) 0.065(11) 0.088(13) 0.010(9) -0.039(11) -0.027(10)
C81 0.050(8) 0.055(9) 0.070(10) 0.000(7) -0.011(7) -0.011(7)
C82 0.078(12) 0.065(11) 0.084(12) 0.005(9) -0.030(10) -0.017(9)
C83 0.085(14) 0.079(14) 0.129(18) 0.021(13) -0.045(13) -0.009(11)
C84 0.114(18) 0.062(13) 0.15(2) 0.018(14) -0.046(17) 0.008(12)
C85 0.105(16) 0.049(11) 0.135(19) -0.002(11) -0.022(14) 0.001(10)
C86 0.068(11) 0.062(11) 0.086(12) 0.003(9) -0.008(9) -0.014(8)
C87 0.052(9) 0.071(11) 0.063(10) 0.010(8) 0.002(7) -0.017(8)
C88 0.088(12) 0.044(9) 0.067(10) -0.005(7) 0.003(9) -0.019(8)
C89 0.111(16) 0.060(11) 0.080(13) -0.021(9) 0.008(12) -0.009(11)
C90 0.089(15) 0.073(13) 0.101(16) -0.014(11) 0.033(12) 0.017(11)
C91 0.064(11) 0.087(14) 0.092(14) -0.010(11) 0.005(10) -0.004(10)
C92 0.058(9) 0.063(10) 0.074(11) -0.007(8) 0.014(8) -0.014(8)
C93 0.055(9) 0.044(8) 0.073(10) -0.003(7) -0.019(7) -0.022(7)
C94 0.103(14) 0.067(11) 0.053(9) 0.008(8) -0.006(9) -0.026(10)
C95 0.13(2) 0.097(16) 0.073(13) 0.038(11) -0.030(13) -0.047(14)
C96 0.119(19) 0.104(17) 0.086(15) 0.025(13) -0.062(15) -0.018(14)
C97 0.066(11) 0.076(12) 0.112(16) 0.011(11) -0.047(11) -0.021(9)
C98 0.078(12) 0.082(12) 0.069(11) 0.002(9) -0.021(9) -0.036(10)
C99 0.063(9) 0.044(8) 0.067(9) -0.010(7) -0.010(7) -0.013(7)
C100 0.053(9) 0.061(10) 0.108(14) -0.022(9) -0.024(9) -0.011(8)
C101 0.082(12) 0.072(12) 0.086(13) -0.015(10) -0.028(10) -0.016(10)
C102 0.082(14) 0.094(16) 0.129(19) -0.020(13) -0.052(13) -0.021(12)
C103 0.087(14) 0.084(14) 0.14(2) -0.052(14) -0.040(14) -0.019(12)
C104 0.079(12) 0.042(9) 0.111(15) -0.031(9) -0.019(10) 0.006(8)
C105 0.067(9) 0.039(8) 0.060(9) -0.008(7) -0.016(7) -0.010(7)
C106 0.062(10) 0.062(10) 0.077(11) -0.011(8) -0.002(8) -0.014(8)
C107 0.111(17) 0.042(9) 0.116(16) 0.011(10) -0.028(14) -0.018(10)
C108 0.076(13) 0.056(11) 0.122(17) -0.017(11) -0.024(12) 0.002(9)
C109 0.076(12) 0.067(12) 0.088(13) -0.020(10) -0.007(10) 0.018(9)
C110 0.058(9) 0.075(11) 0.062(10) -0.005(8) -0.007(8) 0.010(8)

loop_
_atom_type_symbol
_atom_type_description
_atom_type_scat_dispersion_real
_atom_type_scat_dispersion_imag
_atom_type_scat_source
C C 0.0033 0.0016 'International Tables Vol C Tables 4.2.6.8 and 6.1.1.4'
H H 0.0000 0.0000 'International Tables Vol C Tables 4.2.6.8 and 6.1.1.4'
O O 0.0106 0.0060 'International Tables Vol C Tables 4.2.6.8 and 6.1.1.4'
Ge Ge 0.1547 1.8001 'International Tables Vol C Tables 4.2.6.8 and 6.1.1.4'
Ir Ir -1.4442 7.9887 'International Tables Vol C Tables 4.2.6.8 and 6.1.1.4'

loop_
_geom_angle_atom_site_label_1
_geom_angle_atom_site_label_2
_geom_angle_atom_site_label_3
_geom_angle
_geom_angle_site_symmetry_3
C11 Ir1 C12 173.1(5) .
C11 Ir1 C1 85.9(5) .
C12 Ir1 C1 93.3(5) .
C11 Ir1 Ge1 85.7(4) .
C12 Ir1 Ge1 87.6(4) .
C1 Ir1 Ge1 94.2(4) .
C11 Ir1 Ge4 86.6(4) .
C12 Ir1 Ge4 95.8(4) .
C1 Ir1 Ge4 164.5(4) .
Ge1 Ir1 Ge4 98.79(5) .
C11 Ir1 Ir2 92.7(4) .
C12 Ir1 Ir2 91.9(4) .
C1 Ir1 Ir2 49.3(4) .
Ge1 Ir1 Ir2 143.38(4) .
Ge4 Ir1 Ir2 117.66(4) .
C11 Ir1 Ir3 89.3(4) .
C12 Ir1 Ir3 97.4(4) .
C1 Ir1 Ir3 110.7(4) .
Ge1 Ir1 Ir3 154.17(4) .
Ge4 Ir1 Ir3 55.58(3) .
Ir2 Ir1 Ir3 62.083(18) .
C21 Ir2 C22 167.7(6) .
C21 Ir2 C1 87.3(5) .
C22 Ir2 C1 97.8(5) .
C21 Ir2 Ge5 92.3(4) .
C22 Ir2 Ge5 85.8(4) .
C1 Ir2 Ge5 164.1(4) .
C21 Ir2 Ge2 84.9(4) .
C22 Ir2 Ge2 84.1(4) .
C1 Ir2 Ge2 88.8(4) .
Ge5 Ir2 Ge2 107.06(5) .
C21 Ir2 Ir1 96.9(4) .
C22 Ir2 Ir1 94.9(4) .
C1 Ir2 Ir1 49.1(4) .
Ge5 Ir2 Ir1 115.36(4) .
Ge2 Ir2 Ir1 137.40(4) .
C21 Ir2 Ir3 93.1(4) .
C22 Ir2 Ir3 95.7(4) .
C1 Ir2 Ir3 109.3(4) .
Ge5 Ir2 Ir3 54.88(4) .
Ge2 Ir2 Ir3 161.79(4) .
Ir1 Ir2 Ir3 60.805(18) .
C31 Ir3 C32 171.2(6) .
C31 Ir3 Ge5 91.3(5) .
C32 Ir3 Ge5 84.4(4) .
C31 Ir3 Ge3 86.1(4) .
C32 Ir3 Ge3 87.4(4) .
Ge5 Ir3 Ge3 103.17(5) .
C31 Ir3 Ge4 95.8(5) .
C32 Ir3 Ge4 90.2(4) .
Ge5 Ir3 Ge4 164.62(5) .
Ge3 Ir3 Ge4 90.94(5) .
C31 Ir3 Ir1 98.4(4) .
C32 Ir3 Ir1 90.3(4) .
Ge5 Ir3 Ir1 110.86(4) .
Ge3 Ir3 Ir1 145.49(4) .
Ge4 Ir3 Ir1 54.62(3) .
C31 Ir3 Ir2 93.4(4) .
C32 Ir3 Ir2 90.2(4) .
Ge5 Ir3 Ir2 54.05(4) .
Ge3 Ir3 Ir2 157.22(4) .
Ge4 Ir3 Ir2 111.73(4) .
Ir1 Ir3 Ir2 57.112(17) .
C39 Ge1 C45 107.9(6) .
C39 Ge1 C33 104.5(6) .
C45 Ge1 C33 101.0(6) .
C39 Ge1 Ir1 111.3(4) .
C45 Ge1 Ir1 116.5(4) .
C33 Ge1 Ir1 114.5(5) .
C63 Ge2 C57 105.5(5) .
C63 Ge2 C51 106.0(7) .
C57 Ge2 C51 105.1(6) .
C63 Ge2 Ir2 113.0(5) .
C57 Ge2 Ir2 114.0(4) .
C51 Ge2 Ir2 112.5(4) .
C81 Ge3 C69 106.0(7) .
C81 Ge3 C75 105.2(6) .
C69 Ge3 C75 99.4(6) .
C81 Ge3 Ir3 113.6(4) .
C69 Ge3 Ir3 114.1(4) .
C75 Ge3 Ir3 117.0(5) .
C87 Ge4 C93 105.3(7) .
C87 Ge4 Ir1 111.5(4) .
C93 Ge4 Ir1 124.1(4) .
C87 Ge4 Ir3 126.2(5) .
C93 Ge4 Ir3 117.6(4) .
Ir1 Ge4 Ir3 69.80(4) .
C105 Ge5 C99 103.4(6) .
C105 Ge5 Ir2 117.7(4) .
C99 Ge5 Ir2 121.3(4) .
C105 Ge5 Ir3 116.9(4) .
C99 Ge5 Ir3 125.1(5) .
Ir2 Ge5 Ir3 71.07(4) .
O1 C1 Ir2 140.9(13) .
O1 C1 Ir1 136.7(13) .
Ir2 C1 Ir1 81.7(4) .
O11 C11 Ir1 173.6(13) .
O12 C12 Ir1 173.9(13) .
O21 C21 Ir2 177.4(12) .
O22 C22 Ir2 177.4(13) .
O31 C31 Ir3 177.0(12) .
O32 C32 Ir3 177.9(14) .
C34 C33 C38 115.2(13) .
C34 C33 Ge1 128.6(12) .
C38 C33 Ge1 116.1(11) .
C33 C34 C35 121.6(15) .
C36 C35 C34 120.1(17) .
C37 C36 C35 119.3(17) .
C36 C37 C38 120.3(17) .
C37 C38 C33 123.0(16) .
C40 C39 C44 119.3(16) .
C40 C39 Ge1 119.3(12) .
C44 C39 Ge1 121.4(13) .
C39 C40 C41 116.7(19) .
C42 C41 C40 125(2) .
C41 C42 C43 117(2) .
C42 C43 C44 121(2) .
C43 C44 C39 121(2) .
C46 C45 C50 118.7(15) .
C46 C45 Ge1 120.5(12) .
C50 C45 Ge1 120.4(11) .
C45 C46 C47 119.8(16) .
C48 C47 C46 118.8(17) .
C49 C48 C47 121.0(19) .
C48 C49 C50 120.4(19) .
C49 C50 C45 121.2(16) .
C52 C51 C56 117.6(14) .
C52 C51 Ge2 118.2(12) .
C56 C51 Ge2 124.3(11) .
C53 C52 C51 121.4(18) .
C52 C53 C54 121.5(19) .
C55 C54 C53 118.1(18) .
C54 C55 C56 120.1(18) .
C51 C56 C55 121.2(16) .
C58 C57 C62 120.0 .
C58 C57 Ge2 121.4(7) .
C62 C57 Ge2 118.5(7) .
C57 C58 C59 120.0 .
C60 C59 C58 120.0 .
C59 C60 C61 120.0 .
C62 C61 C60 120.0 .
C61 C62 C57 120.0 .
C68 C63 C64 118.4(15) .
C68 C63 Ge2 120.9(13) .
C64 C63 Ge2 120.7(12) .
C65 C64 C63 121.2(17) .
C64 C65 C66 121(2) .
C67 C66 C65 119.4(18) .
C66 C67 C68 120.9(19) .
C63 C68 C67 119.2(18) .
C70 C69 C74 118.2(18) .
C70 C69 Ge3 121.6(15) .
C74 C69 Ge3 119.8(15) .
C71 C70 C69 120(3) .
C72 C71 C70 122(3) .
C71 C72 C73 120(3) .
C72 C73 C74 120(3) .
C69 C74 C73 120(2) .
C80 C75 C76 118.4(16) .
C80 C75 Ge3 124.9(12) .
C76 C75 Ge3 116.7(13) .
C75 C76 C77 122(2) .
C78 C77 C76 118(2) .
C79 C78 C77 120.0(19) .
C78 C79 C80 122(2) .
C75 C80 C79 119.1(19) .
C82 C81 C86 117.6(15) .
C82 C81 Ge3 122.3(12) .
C86 C81 Ge3 120.1(12) .
C81 C82 C83 119.7(18) .
C84 C83 C82 122(2) .
C83 C84 C85 120.0(19) .
C86 C85 C84 118.1(19) .
C85 C86 C81 122.8(18) .
C88 C87 C92 118.3(17) .
C88 C87 Ge4 119.0(13) .
C92 C87 Ge4 122.6(13) .
C87 C88 C89 120.3(18) .
C90 C89 C88 119.4(18) .
C91 C90 C89 121.6(18) .
C90 C91 C92 118.8(19) .
C87 C92 C91 121.6(18) .
C98 C93 C94 120.8(16) .
C98 C93 Ge4 122.2(13) .
C94 C93 Ge4 116.6(12) .
C93 C94 C95 117.2(19) .
C96 C95 C94 122(2) .
C97 C96 C95 119.1(18) .
C96 C97 C98 122.0(19) .
C93 C98 C97 119.0(18) .
C100 C99 C104 119.4(15) .
C100 C99 Ge5 123.4(12) .
C104 C99 Ge5 117.2(12) .
C99 C100 C101 122.8(17) .
C102 C101 C100 117.9(18) .
C101 C102 C103 120.6(18) .
C102 C103 C104 121.0(18) .
C99 C104 C103 118.1(17) .
C110 C105 C106 119.4(15) .
C110 C105 Ge5 122.8(12) .
C106 C105 Ge5 117.7(12) .
C105 C106 C107 121.7(17) .
C108 C107 C106 118.8(18) .
C109 C108 C107 118.4(17) .
C108 C109 C110 122.1(19) .
C105 C110 C109 119.4(17) .
C2S C1S C1S 164.7 2_565
C1S C2S C3S 139.4 .
C4S C5S C6S 106.7 .
C7S C6S C5S 158.3 .
C6S C7S C8S 165.5 .
C7S C8S C9S 167.6 .
C10S C9S C8S 160.3 .
C11S C10S C9S 132.6 .

loop_
_geom_bond_atom_site_label_1
_geom_bond_atom_site_label_2
_geom_bond_distance
_geom_bond_site_symmetry_2
Ir1 C11 1.882(16) .
Ir1 C12 1.983(13) .
Ir1 C1 2.124(14) .
Ir1 Ge1 2.5098(14) .
Ir1 Ge4 2.5131(15) .
Ir1 Ir2 2.7826(7) .
Ir1 Ir3 2.8927(7) .
Ir2 C21 1.850(13) .
Ir2 C22 1.936(12) .
Ir2 C1 2.131(13) .
Ir2 Ge5 2.5059(15) .
Ir2 Ge2 2.5155(16) .
Ir2 Ir3 2.9281(7) .
Ir3 C31 1.791(14) .
Ir3 C32 1.915(14) .
Ir3 Ge5 2.5318(15) .
Ir3 Ge3 2.5401(15) .
Ir3 Ge4 2.5428(14) .
Ge1 C39 1.960(14) .
Ge1 C45 1.972(15) .
Ge1 C33 1.966(14) .
Ge2 C63 1.962(15) .
Ge2 C57 1.964(8) .
Ge2 C51 1.975(14) .
Ge3 C81 1.955(15) .
Ge3 C69 1.970(16) .
Ge3 C75 1.978(14) .
Ge4 C87 1.957(17) .
Ge4 C93 1.965(15) .
Ge5 C105 1.963(15) .
Ge5 C99 1.977(15) .
O1 C1 1.099(15) .
O11 C11 1.160(18) .
O12 C12 1.064(16) .
O21 C21 1.159(16) .
O22 C22 1.116(15) .
O31 C31 1.232(17) .
O32 C32 1.143(16) .
C33 C34 1.37(2) .
C33 C38 1.40(2) .
C34 C35 1.40(2) .
C35 C36 1.36(3) .
C36 C37 1.35(3) .
C37 C38 1.36(2) .
C39 C40 1.37(2) .
C39 C44 1.40(2) .
C40 C41 1.41(3) .
C41 C42 1.34(3) .
C42 C43 1.36(3) .
C43 C44 1.39(2) .
C45 C46 1.37(2) .
C45 C50 1.38(2) .
C46 C47 1.41(2) .
C47 C48 1.38(3) .
C48 C49 1.33(3) .
C49 C50 1.37(2) .
C51 C52 1.38(2) .
C51 C56 1.38(2) .
C52 C53 1.33(3) .
C53 C54 1.39(3) .
C54 C55 1.37(3) .
C55 C56 1.37(2) .
C57 C58 1.3900 .
C57 C62 1.3900 .
C58 C59 1.3900 .
C59 C60 1.3900 .
C60 C61 1.3900 .
C61 C62 1.3900 .
C63 C68 1.37(2) .
C63 C64 1.39(2) .
C64 C65 1.34(2) .
C65 C66 1.38(3) .
C66 C67 1.33(3) .
C67 C68 1.42(3) .
C69 C70 1.36(3) .
C69 C74 1.39(3) .
C70 C71 1.36(3) .
C71 C72 1.34(4) .
C72 C73 1.34(4) .
C73 C74 1.40(3) .
C75 C80 1.33(2) .
C75 C76 1.40(2) .
C76 C77 1.37(3) .
C77 C78 1.35(3) .
C78 C79 1.33(3) .
C79 C80 1.40(2) .
C81 C82 1.39(2) .
C81 C86 1.39(2) .
C82 C83 1.38(2) .
C83 C84 1.34(3) .
C84 C85 1.40(3) .
C85 C86 1.36(2) .
C87 C88 1.36(2) .
C87 C92 1.37(2) .
C88 C89 1.40(2) .
C89 C90 1.39(3) .
C90 C91 1.30(3) .
C91 C92 1.42(2) .
C93 C98 1.39(2) .
C93 C94 1.38(2) .
C94 C95 1.42(2) .
C95 C96 1.37(3) .
C96 C97 1.33(3) .
C97 C98 1.40(2) .
C99 C100 1.34(2) .
C99 C104 1.40(2) .
C100 C101 1.38(2) .
C101 C102 1.36(3) .
C102 C103 1.38(3) .
C103 C104 1.38(2) .
C105 C110 1.35(2) .
C105 C106 1.38(2) .
C106 C107 1.39(2) .
C107 C108 1.40(3) .
C108 C109 1.36(3) .
C109 C110 1.41(2) .
C1S C2S 1.4428 .
C1S C1S 1.5196 2_565
C2S C3S 1.5553 .
C4S C5S 1.3793 .
C5S C6S 1.4754 .
C6S C7S 1.4306 .
C7S C8S 1.4840 .
C8S C9S 1.4934 .
C9S C10S 1.4766 .
C10S C11S 1.3532 .
